data_2219734
loop_
_publ_author_name
'Botting, Nigel P.'
'Slawin, Alexandra M. Z.'
'Zhang, Qingzhi'

_publ_section_title
;
 1-(5-Chloro-2,4-dihydroxyphenyl)-2-(4-ethoxyphenyl)ethanone
;
_journal_coeditor_code WN2279
_journal_issue 10
_journal_name_full 'Acta Crystallographica Section E'
_journal_page_first o2030
_journal_paper_doi 10.1107/S1600536808030699
_journal_volume 64
_journal_year 2008
_chemical_formula_iupac 'C16 H15 Cl O4'
_chemical_formula_moiety 'C16 H15 Cl O4'
_chemical_formula_sum 'C16 H15 Cl O4'
_chemical_formula_weight 306.73
_chemical_name_systematic
;
1-(5-Chloro-2,4-dihydroxyphenyl)-2-(4-ethoxyphenyl)ethanone
;
_space_group_IT_number 15
_symmetry_cell_setting monoclinic
_symmetry_space_group_name_Hall '-I 2ya'
_symmetry_space_group_name_H-M 'I 1 2/a 1'
_atom_sites_solution_hydrogens geom
_atom_sites_solution_primary direct
_atom_sites_solution_secondary difmap
_audit_creation_method SHELXL-97
_cell_angle_alpha 90.00
_cell_angle_beta 90.519(7)
_cell_angle_gamma 90.00
_cell_formula_units_Z 8
_cell_length_a 19.255(6)
_cell_length_b 4.6454(15)
_cell_length_c 31.109(11)
_cell_measurement_reflns_used 306
_cell_measurement_temperature 125(2)
_cell_measurement_theta_max 28
_cell_measurement_theta_min 12
_cell_volume 2782.5(16)
_computing_cell_refinement 'SMART (Bruker, 2001)'
_computing_data_collection 'SMART (Bruker, 2001)'
_computing_data_reduction 'SAINT (Bruker, 2001)'
_computing_molecular_graphics 'SHELXTL (Sheldrick, 2008)'
_computing_publication_material 'SHELXTL (Sheldrick, 2008)'
_computing_structure_refinement 'SHELXTL (Sheldrick, 2008)'
_computing_structure_solution 'SHELXTL (Sheldrick, 2008)'
_diffrn_ambient_temperature 125(2)
_diffrn_detector_area_resol_mean 0.83
_diffrn_measured_fraction_theta_full 0.974
_diffrn_measured_fraction_theta_max 0.974
_diffrn_measurement_device_type 'Bruker SMART'
_diffrn_measurement_method '\f and \w'
_diffrn_radiation_monochromator graphite
_diffrn_radiation_source 'fine-focus sealed tube'
_diffrn_radiation_type MoK\a
_diffrn_radiation_wavelength 0.71073
_diffrn_reflns_av_R_equivalents 0.0913
_diffrn_reflns_av_sigmaI/netI 0.1163
_diffrn_reflns_limit_h_max 23
_diffrn_reflns_limit_h_min -22
_diffrn_reflns_limit_k_max 5
_diffrn_reflns_limit_k_min -5
_diffrn_reflns_limit_l_max 31
_diffrn_reflns_limit_l_min -37
_diffrn_reflns_number 8448
_diffrn_reflns_theta_full 25.42
_diffrn_reflns_theta_max 25.42
_diffrn_reflns_theta_min 2.12
_exptl_absorpt_coefficient_mu 0.288
_exptl_absorpt_correction_T_max 0.997
_exptl_absorpt_correction_T_min 0.983
_exptl_absorpt_correction_type multi-scan
_exptl_absorpt_process_details '(SADABS; Bruker, 2001)'
_exptl_crystal_colour colourless
_exptl_crystal_density_diffrn 1.464
_exptl_crystal_density_method 'not measured'
_exptl_crystal_description prism
_exptl_crystal_F_000 1280
_exptl_crystal_size_max .11
_exptl_crystal_size_mid .03
_exptl_crystal_size_min .03
_refine_diff_density_max 0.283
_refine_diff_density_min -0.269
_refine_ls_extinction_expression Fc^*^=kFc[1+0.001xFc^2^\l^3^/sin(2\q)]^-1/4^
_refine_ls_goodness_of_fit_ref 0.891
_refine_ls_hydrogen_treatment mixed
_refine_ls_matrix_type full
_refine_ls_number_parameters 199
_refine_ls_number_reflns 2515
_refine_ls_number_restraints 2
_refine_ls_restrained_S_all 0.891
_refine_ls_R_factor_all 0.1146
_refine_ls_R_factor_gt 0.0488
_refine_ls_shift/su_max 0.033
_refine_ls_shift/su_mean 0.002
_refine_ls_structure_factor_coef Fsqd
_refine_ls_weighting_details 'calc w=1/[\s^2^(Fo^2^)+(0.0438P)^2^] where P=(Fo^2^+2Fc^2^)/3'
_refine_ls_weighting_scheme calc
_refine_ls_wR_factor_gt 0.0850
_refine_ls_wR_factor_ref 0.1011
_reflns_number_gt 1401
_reflns_number_total 2515
_reflns_threshold_expression I>2\s(I)
_cod_data_source_file wn2279.cif
_cod_data_source_block I
_cod_depositor_comments
;
The following automatic conversions were performed:
'_symmetry_cell_setting' value 'Monoclinic' changed to 'monoclinic'
according to '/home/saulius/struct/CIF-dictionaries/cif_core.dic'
dictionary named 'cif_core.dic' version 2.4.1 from 2010-06-29.

Automatic conversion script
Id: cif_fix_enum 1527 2010-12-29 10:47:43Z saulius 

The following automatic conversions were performed:

'_symmetry_cell_setting' value 'Monoclinic' changed to 'monoclinic'
according to /home/saulius/struct/CIF-dictionaries/cif_core.dic
dictionary named 'cif_core.dic' version 2.4.1 from 2010-06-29.

Automatic conversion script
Id: cif_fix_values 1715 2011-07-08 13:25:40Z adriana 
;
_cod_original_sg_symbol_H-M 'I 2/a'
_cod_database_code 2219734
_cod_database_fobs_code 2219734

loop_
_symmetry_equiv_pos_as_xyz
'x, y, z'
'-x+1/2, y, -z'
'x+1/2, y+1/2, z+1/2'
'-x+1, y+1/2, -z+1/2'
'-x, -y, -z'
'x-1/2, -y, z'
'-x+1/2, -y+1/2, -z+1/2'
'x, -y+1/2, z+1/2'

loop_
_atom_site_type_symbol
_atom_site_label
_atom_site_fract_x
_atom_site_fract_y
_atom_site_fract_z
_atom_site_U_iso_or_equiv
_atom_site_adp_type
_atom_site_calc_flag
_atom_site_refinement_flags
_atom_site_occupancy
C C1 0.33978(15) 0.7593(6) 0.18759(10) 0.0179(7) Uani d . 1
C C2 0.39148(16) 0.8676(6) 0.21571(10) 0.0178(8) Uani d . 1
O O2 0.37615(11) 1.0672(4) 0.24646(7) 0.0217(5) Uani d D 1
H H2O 0.3277(6) 1.130(8) 0.2439(13) 0.076(14) Uiso d D 1
C C3 0.45909(15) 0.7723(6) 0.21336(10) 0.0189(7) Uani d . 1
H H3A 0.4931 0.8474 0.2326 0.023 Uiso calc R 1
C C4 0.47810(16) 0.5683(6) 0.18323(10) 0.0193(8) Uani d . 1
O O4 0.54308(11) 0.4628(5) 0.18053(7) 0.0258(6) Uani d D 1
H H4O 0.5655(16) 0.516(8) 0.2078(6) 0.064(13) Uiso d D 1
C C5 0.42808(16) 0.4638(6) 0.15414(10) 0.0195(8) Uani d . 1
Cl Cl5 0.45154(4) 0.21806(16) 0.11487(3) 0.0265(3) Uani d . 1
C C6 0.36084(16) 0.5567(6) 0.15684(10) 0.0192(8) Uani d . 1
H H6A 0.3273 0.4817 0.1373 0.023 Uiso calc R 1
C C7 0.26827(16) 0.8586(6) 0.19047(10) 0.0193(8) Uani d . 1
O O7 0.25248(11) 1.0457(5) 0.21737(7) 0.0295(6) Uani d . 1
C C8 0.21213(15) 0.7476(6) 0.16079(10) 0.0234(8) Uani d . 1
H H8A 0.2267 0.5604 0.1486 0.028 Uiso calc R 1
H H8B 0.1692 0.7156 0.1774 0.028 Uiso calc R 1
C C9 0.19729(16) 0.9550(6) 0.12476(10) 0.0187(8) Uani d . 1
C C10 0.24738(17) 1.0299(7) 0.09503(11) 0.0258(8) Uani d . 1
H H10A 0.2925 0.9486 0.0974 0.031 Uiso calc R 1
C C11 0.23309(16) 1.2204(7) 0.06193(10) 0.0270(8) Uani d . 1
H H11A 0.2681 1.2687 0.0419 0.032 Uiso calc R 1
C C12 0.16775(17) 1.3401(7) 0.05814(11) 0.0239(8) Uani d . 1
C C13 0.11677(16) 1.2740(6) 0.08744(10) 0.0234(8) Uani d . 1
H H13A 0.0719 1.3582 0.0851 0.028 Uiso calc R 1
C C14 0.13229(16) 1.0809(6) 0.12065(10) 0.0222(8) Uani d . 1
H H14A 0.0974 1.0349 0.1409 0.027 Uiso calc R 1
O O12 0.15829(10) 1.5204(5) 0.02307(7) 0.0293(6) Uani d . 1
C C15 0.09030(16) 1.6385(7) 0.01654(11) 0.0271(9) Uani d . 1
H H15A 0.0773 1.7614 0.0412 0.033 Uiso calc R 1
H H15B 0.0556 1.4824 0.0136 0.033 Uiso calc R 1
C C16 0.09290(17) 1.8138(7) -0.02397(11) 0.0336(9) Uani d . 1
H H16A 0.0472 1.8999 -0.0296 0.050 Uiso calc R 1
H H16B 0.1055 1.6894 -0.0481 0.050 Uiso calc R 1
H H16C 0.1276 1.9667 -0.0207 0.050 Uiso calc R 1

loop_
_atom_site_aniso_label
_atom_site_aniso_U_11
_atom_site_aniso_U_22
_atom_site_aniso_U_33
_atom_site_aniso_U_12
_atom_site_aniso_U_13
_atom_site_aniso_U_23
C1 0.0173(17) 0.0189(17) 0.0175(18) -0.0018(14) -0.0035(14) 0.0016(14)
C2 0.0209(19) 0.0137(16) 0.019(2) -0.0004(14) -0.0014(15) 0.0023(13)
O2 0.0231(13) 0.0224(12) 0.0195(13) 0.0028(10) -0.0057(11) -0.0029(10)
C3 0.0188(17) 0.0197(17) 0.0181(18) -0.0015(15) -0.0058(14) 0.0000(15)
C4 0.0155(17) 0.0210(18) 0.021(2) 0.0020(15) -0.0025(15) 0.0071(15)
O4 0.0217(13) 0.0300(14) 0.0257(15) 0.0023(11) -0.0048(11) -0.0025(11)
C5 0.0269(19) 0.0146(17) 0.0170(19) -0.0009(15) -0.0009(16) 0.0008(14)
Cl5 0.0277(5) 0.0265(5) 0.0250(5) 0.0027(4) -0.0029(4) -0.0061(4)
C6 0.0208(18) 0.0156(17) 0.021(2) 0.0002(14) -0.0031(15) -0.0006(14)
C7 0.0247(19) 0.0157(17) 0.017(2) -0.0003(14) -0.0004(16) 0.0028(14)
O7 0.0270(13) 0.0342(14) 0.0273(15) 0.0057(11) -0.0066(11) -0.0070(11)
C8 0.0191(17) 0.0207(18) 0.030(2) -0.0013(15) -0.0065(15) 0.0011(16)
C9 0.0183(18) 0.0181(18) 0.020(2) -0.0014(15) -0.0037(16) -0.0024(14)
C10 0.0191(18) 0.031(2) 0.028(2) 0.0033(16) -0.0058(17) -0.0016(17)
C11 0.0193(18) 0.038(2) 0.024(2) -0.0013(17) 0.0011(15) -0.0004(17)
C12 0.029(2) 0.0213(18) 0.021(2) -0.0015(15) -0.0079(17) -0.0006(15)
C13 0.0203(17) 0.0201(18) 0.030(2) 0.0024(15) -0.0057(16) -0.0024(16)
C14 0.0222(19) 0.0230(18) 0.021(2) -0.0043(15) 0.0019(16) -0.0006(15)
O12 0.0236(13) 0.0358(14) 0.0285(15) 0.0003(11) -0.0052(11) 0.0087(11)
C15 0.0272(19) 0.0232(18) 0.031(2) 0.0013(15) -0.0077(17) 0.0063(15)
C16 0.035(2) 0.035(2) 0.031(2) 0.0023(18) -0.0047(18) 0.0049(17)

loop_
_atom_type_symbol
_atom_type_description
_atom_type_scat_dispersion_real
_atom_type_scat_dispersion_imag
_atom_type_scat_source
C C 0.0033 0.0016 'International Tables Vol C Tables 4.2.6.8 and 6.1.1.4'
H H 0.0000 0.0000 'International Tables Vol C Tables 4.2.6.8 and 6.1.1.4'
O O 0.0106 0.0060 'International Tables Vol C Tables 4.2.6.8 and 6.1.1.4'
Cl Cl 0.1484 0.1585 'International Tables Vol C Tables 4.2.6.8 and 6.1.1.4'

loop_
_geom_angle_atom_site_label_1
_geom_angle_atom_site_label_2
_geom_angle_atom_site_label_3
_geom_angle
C6 C1 C2 117.0(3)
C6 C1 C7 122.2(3)
C2 C1 C7 120.7(3)
O2 C2 C3 117.7(3)
O2 C2 C1 121.3(3)
C3 C2 C1 120.9(3)
C2 O2 H2O 111(2)
C2 C3 C4 120.8(3)
C2 C3 H3A 119.6
C4 C3 H3A 119.6
O4 C4 C3 122.8(3)
O4 C4 C5 117.8(3)
C3 C4 C5 119.3(3)
C4 O4 H4O 105(2)
C6 C5 C4 119.7(3)
C6 C5 Cl5 120.2(2)
C4 C5 Cl5 120.0(2)
C5 C6 C1 122.2(3)
C5 C6 H6A 118.9
C1 C6 H6A 118.9
O7 C7 C1 119.9(3)
O7 C7 C8 118.2(3)
C1 C7 C8 121.9(3)
C9 C8 C7 111.6(2)
C9 C8 H8A 109.3
C7 C8 H8A 109.3
C9 C8 H8B 109.3
C7 C8 H8B 109.3
H8A C8 H8B 108.0
C14 C9 C10 117.7(3)
C14 C9 C8 120.3(3)
C10 C9 C8 122.0(3)
C11 C10 C9 121.5(3)
C11 C10 H10A 119.3
C9 C10 H10A 119.3
C12 C11 C10 119.8(3)
C12 C11 H11A 120.1
C10 C11 H11A 120.1
C11 C12 C13 120.5(3)
C11 C12 O12 115.1(3)
C13 C12 O12 124.4(3)
C12 C13 C14 118.8(3)
C12 C13 H13A 120.6
C14 C13 H13A 120.6
C9 C14 C13 121.7(3)
C9 C14 H14A 119.1
C13 C14 H14A 119.1
C12 O12 C15 117.2(3)
O12 C15 C16 106.8(3)
O12 C15 H15A 110.4
C16 C15 H15A 110.4
O12 C15 H15B 110.4
C16 C15 H15B 110.4
H15A C15 H15B 108.6
C15 C16 H16A 109.5
C15 C16 H16B 109.5
H16A C16 H16B 109.5
C15 C16 H16C 109.5
H16A C16 H16C 109.5
H16B C16 H16C 109.5

loop_
_geom_bond_atom_site_label_1
_geom_bond_atom_site_label_2
_geom_bond_distance
C1 C6 1.404(4)
C1 C2 1.412(4)
C1 C7 1.456(4)
C2 O2 1.366(4)
C2 C3 1.378(4)
O2 H2O 0.9799(11)
C3 C4 1.385(4)
C3 H3A 0.9500
C4 O4 1.347(3)
C4 C5 1.402(4)
O4 H4O 0.9800(11)
C5 C6 1.368(4)
C5 Cl5 1.735(3)
C6 H6A 0.9500
C7 O7 1.246(4)
C7 C8 1.506(4)
C8 C9 1.504(4)
C8 H8A 0.9900
C8 H8B 0.9900
C9 C14 1.386(4)
C9 C10 1.387(4)
C10 C11 1.384(4)
C10 H10A 0.9500
C11 C12 1.380(4)
C11 H11A 0.9500
C12 C13 1.380(5)
C12 O12 1.386(4)
C13 C14 1.398(4)
C13 H13A 0.9500
C14 H14A 0.9500
O12 C15 1.432(4)
C15 C16 1.502(4)
C15 H15A 0.9900
C15 H15B 0.9900
C16 H16A 0.9800
C16 H16B 0.9800
C16 H16C 0.9800

loop_
_geom_hbond_atom_site_label_D
_geom_hbond_atom_site_label_H
_geom_hbond_atom_site_label_A
_geom_hbond_site_symmetry_A
_geom_hbond_distance_DH
_geom_hbond_distance_HA
_geom_hbond_distance_DA
_geom_hbond_angle_DHA
O2 H2O O7 . 0.980(10) 1.71(3) 2.542(3) 141(3)
O4 H4O O2 4_545 0.980(10) 1.821(9) 2.784(3) 167(3)

loop_
_geom_torsion_atom_site_label_1
_geom_torsion_atom_site_label_2
_geom_torsion_atom_site_label_3
_geom_torsion_atom_site_label_4
_geom_torsion
C6 C1 C2 O2 179.5(3)
C7 C1 C2 O2 0.3(4)
C6 C1 C2 C3 -1.4(4)
C7 C1 C2 C3 179.4(3)
O2 C2 C3 C4 179.4(3)
C1 C2 C3 C4 0.2(5)
C2 C3 C4 O4 -178.1(3)
C2 C3 C4 C5 1.6(5)
O4 C4 C5 C6 177.4(3)
C3 C4 C5 C6 -2.3(5)
O4 C4 C5 Cl5 -2.6(4)
C3 C4 C5 Cl5 177.6(2)
C4 C5 C6 C1 1.1(5)
Cl5 C5 C6 C1 -178.8(2)
C2 C1 C6 C5 0.7(5)
C7 C1 C6 C5 179.9(3)
C6 C1 C7 O7 -177.6(3)
C2 C1 C7 O7 1.5(4)
C6 C1 C7 C8 0.6(4)
C2 C1 C7 C8 179.8(3)
O7 C7 C8 C9 78.3(4)
C1 C7 C8 C9 -100.0(3)
C7 C8 C9 C14 -117.3(3)
C7 C8 C9 C10 61.9(4)
C14 C9 C10 C11 -0.9(5)
C8 C9 C10 C11 179.8(3)
C9 C10 C11 C12 0.1(5)
C10 C11 C12 C13 0.8(5)
C10 C11 C12 O12 -177.9(3)
C11 C12 C13 C14 -0.8(5)
O12 C12 C13 C14 177.8(3)
C10 C9 C14 C13 0.9(5)
C8 C9 C14 C13 -179.8(3)
C12 C13 C14 C9 -0.1(5)
C11 C12 O12 C15 176.9(3)
C13 C12 O12 C15 -1.7(4)
C12 O12 C15 C16 -177.7(3)

loop_
_cod_related_entry_id
_cod_related_entry_database
_cod_related_entry_code
1 ChemSpider 24740839
